data_7204755
loop_
_publ_author_name
'DeGroot, Marty W.'
'Taylor, Nicholas J.'
'Corrigan, John F.'

_publ_section_title
;
 Molecular nanocluster analogues of CdSe/ZnSe and CdTe/ZnTe core/shell
 nanoparticles
;
_journal_issue 4
_journal_name_full 'Journal of Materials Chemistry'
_journal_page_first 654
_journal_paper_doi 10.1039/b312297b
_journal_volume 14
_journal_year 2004
_chemical_formula_sum 'C77 H133 Cd11 N10 O2 Te19 Zn5'
_chemical_formula_weight 5218.58
_chemical_name_systematic
;
?
;
_space_group_IT_number 2
_symmetry_cell_setting triclinic
_symmetry_space_group_name_Hall '-P 1'
_symmetry_space_group_name_H-M 'P -1'
_atom_sites_solution_primary direct
_atom_sites_solution_secondary difmap
_audit_creation_method SHELXL-97
_cell_angle_alpha 67.153(1)
_cell_angle_beta 67.873(1)
_cell_angle_gamma 62.286(1)
_cell_formula_units_Z 2
_cell_length_a 18.2135(11)
_cell_length_b 19.0174(11)
_cell_length_c 22.9457(13)
_cell_measurement_reflns_used 6881
_cell_measurement_temperature 150(1)
_cell_measurement_theta_max 25.03
_cell_measurement_theta_min 2.24
_cell_volume 6293.9(6)
_computing_cell_refinement SAINT
_computing_data_collection SMART
_computing_data_reduction SAINT
_computing_molecular_graphics SHELXTL
_computing_publication_material SHELXTL
_computing_structure_refinement SHELXTL
_computing_structure_solution SHELXTL
_diffrn_ambient_temperature 150(1)
_diffrn_measured_fraction_theta_full 0.993
_diffrn_measured_fraction_theta_max 0.993
_diffrn_measurement_device_type 'Bruker APEX'
_diffrn_measurement_method Omega
_diffrn_radiation_monochromator graphite
_diffrn_radiation_source 'fine-focus sealed tube'
_diffrn_radiation_type MoK\a
_diffrn_radiation_wavelength 0.71073
_diffrn_reflns_av_R_equivalents 0.0578
_diffrn_reflns_av_sigmaI/netI 0.1308
_diffrn_reflns_limit_h_max 21
_diffrn_reflns_limit_h_min -21
_diffrn_reflns_limit_k_max 22
_diffrn_reflns_limit_k_min -22
_diffrn_reflns_limit_l_max 27
_diffrn_reflns_limit_l_min -24
_diffrn_reflns_number 35513
_diffrn_reflns_theta_full 25.03
_diffrn_reflns_theta_max 25.03
_diffrn_reflns_theta_min 1.38
_exptl_absorpt_coefficient_mu 7.104
_exptl_absorpt_correction_T_max 0.7961
_exptl_absorpt_correction_T_min 0.5513
_exptl_absorpt_correction_type empirical
_exptl_absorpt_process_details SADABS
_exptl_crystal_colour Yellow
_exptl_crystal_density_diffrn 2.754
_exptl_crystal_density_method 'not measured'
_exptl_crystal_description Plate
_exptl_crystal_F_000 4694
_exptl_crystal_size_max 0.07
_exptl_crystal_size_mid 0.06
_exptl_crystal_size_min 0.04
_refine_diff_density_max 2.161
_refine_diff_density_min -1.839
_refine_diff_density_rms 0.280
_refine_ls_extinction_method none
_refine_ls_goodness_of_fit_ref 1.130
_refine_ls_matrix_type full
_refine_ls_number_parameters 637
_refine_ls_number_reflns 22085
_refine_ls_number_restraints 0
_refine_ls_restrained_S_all 1.130
_refine_ls_R_factor_all 0.1304
_refine_ls_R_factor_gt 0.0685
_refine_ls_shift/su_max 0.003
_refine_ls_shift/su_mean 0.000
_refine_ls_structure_factor_coef Fsqd
_refine_ls_weighting_details 'calc w=1/[\s^2^(Fo^2^)+(0.0010P)^2^+0.0000P] where P=(Fo^2^+2Fc^2^)/3'
_refine_ls_weighting_scheme calc
_refine_ls_wR_factor_gt 0.1199
_refine_ls_wR_factor_ref 0.1336
_reflns_number_gt 12621
_reflns_number_total 22085
_reflns_threshold_expression >2sigma(I)
_cod_data_source_file b312297b.txt
_cod_data_source_block COMPLEX2
_cod_depositor_comments
;
The following automatic conversions were performed:
'_symmetry_cell_setting' value 'Triclinic' changed to 'triclinic'
according to '/home/saulius/struct/CIF-dictionaries/cif_core.dic'
dictionary named 'cif_core.dic' version 2.4.1 from
2010-06-29.

'_exptl_absorpt_correction_type' value 'Empirical' changed to
'empirical' according to
'/home/saulius/struct/CIF-dictionaries/cif_core.dic' dictionary named
'cif_core.dic' version 2.4.1 from 2010-06-29.

Automatic conversion script
Id: cif_fix_enum 1527 2010-12-29 10:47:43Z saulius 
;
_cod_original_sg_symbol_H-M P-1
_cod_database_code 7204755

loop_
_symmetry_equiv_pos_as_xyz
'x, y, z'
'-x, -y, -z'

loop_
_atom_site_label
_atom_site_type_symbol
_atom_site_fract_x
_atom_site_fract_y
_atom_site_fract_z
_atom_site_U_iso_or_equiv
_atom_site_adp_type
_atom_site_occupancy
_atom_site_symmetry_multiplicity
_atom_site_calc_flag
_atom_site_refinement_flags
_atom_site_disorder_assembly
_atom_site_disorder_group
Te1 Te 0.63597(7) 0.30062(8) 0.13302(6) 0.0389(3) Uani 1 1 d . . .
Te2 Te 0.57055(7) 0.20426(8) 0.36306(6) 0.0378(3) Uani 1 1 d . . .
Te3 Te 0.80062(7) 0.02969(8) 0.23011(6) 0.0339(3) Uani 1 1 d . . .
Te4 Te 0.56343(7) 0.47616(8) 0.26876(6) 0.0373(3) Uani 1 1 d . . .
Te5 Te 0.93285(7) 0.19202(8) 0.05215(6) 0.0333(3) Uani 1 1 d . . .
Te6 Te 0.83441(7) 0.03203(8) 0.42435(6) 0.0359(3) Uani 1 1 d . . .
Te7 Te 0.67940(7) 0.30708(8) 0.44984(6) 0.0343(3) Uani 1 1 d . . .
Te8 Te 0.78869(8) 0.46981(8) 0.07309(6) 0.0397(3) Uani 1 1 d . . .
Te9 Te 0.80920(7) 0.25141(7) 0.25096(6) 0.0274(3) Uani 1 1 d . . .
Te10 Te 1.04708(7) 0.04069(7) 0.23664(6) 0.0313(3) Uani 1 1 d . . .
Te11 Te 0.82301(7) 0.46128(8) 0.26877(6) 0.0354(3) Uani 1 1 d . . .
Te12 Te 0.98975(7) 0.19504(8) 0.37619(6) 0.0355(3) Uani 1 1 d . . .
Te13 Te 1.05039(7) 0.31031(8) 0.13050(6) 0.0357(3) Uani 1 1 d . . .
Te14 Te 1.22108(7) 0.10968(8) 0.05208(6) 0.0395(3) Uani 1 1 d . . .
Te15 Te 0.87894(8) 0.39376(9) 0.45748(6) 0.0441(3) Uani 1 1 d . . .
Te16 Te 1.09905(7) 0.38733(8) 0.27055(6) 0.0380(3) Uani 1 1 d . . .
Te17 Te 1.24659(7) 0.12240(8) 0.23594(6) 0.0363(3) Uani 1 1 d . . .
Te18 Te 1.33808(9) -0.14007(9) 0.20997(7) 0.0578(4) Uani 1 1 d . . .
Te19 Te 0.94087(13) 0.62722(12) 0.30138(11) 0.0777(6) Uani 0.90 1 d P . .
Te20 Te 0.8795(13) 0.6598(12) 0.2865(8) 0.066(5) Uiso 0.10 1 d P . .
Cd1 Cd 0.65387(10) 0.42322(10) 0.15665(7) 0.0507(4) Uani 1 1 d . . .
Cd2 Cd 0.79618(8) 0.19022(8) 0.16085(6) 0.0315(3) Uani 1 1 d . . .
Cd3 Cd 0.73823(9) 0.09800(10) 0.33410(7) 0.0457(4) Uani 1 1 d . . .
Cd4 Cd 0.64811(8) 0.31570(8) 0.33677(6) 0.0315(3) Uani 1 1 d . . .
Cd5 Cd 0.87598(8) 0.37708(8) 0.17282(6) 0.0336(3) Uani 1 1 d . . .
Cd6 Cd 1.04090(8) 0.17275(8) 0.12082(6) 0.0344(3) Uani 1 1 d . . .
Cd7 Cd 0.92558(8) 0.12868(8) 0.32872(6) 0.0323(3) Uani 1 1 d . . .
Cd8 Cd 0.83346(8) 0.32888(9) 0.38501(7) 0.0370(3) Uani 1 1 d . . .
Cd9 Cd 1.22525(8) 0.02103(9) 0.18362(7) 0.0371(4) Uani 1 1 d . . .
Cd10 Cd 0.92574(8) 0.48182(9) 0.32578(7) 0.0415(4) Uani 1 1 d . . .
Cd11 Cd 1.07918(8) 0.25392(9) 0.25353(7) 0.0381(4) Uani 1 1 d . . .
Zn1 Zn 0.54526(12) 0.24993(13) 0.24727(10) 0.0306(5) Uani 1 1 d . . .
Zn2 Zn 0.96042(12) -0.03537(13) 0.23441(10) 0.0305(5) Uani 1 1 d . . .
Zn3 Zn 0.74845(11) 0.14666(12) 0.48651(9) 0.0256(5) Uani 1 1 d . . .
Zn4 Zn 0.66226(12) 0.54197(13) 0.26582(10) 0.0323(5) Uani 1 1 d . . .
Zn5 Zn 0.87830(12) 0.35242(12) 0.01268(9) 0.0277(5) Uani 1 1 d . . .
O1 O 0.5409 0.5539 0.0981 0.166(10) Uiso 1 1 d . . .
N1 N 0.4088(11) 0.3304(11) 0.2530(8) 0.060(5) Uiso 1 1 d . . .
N2 N 0.5051(11) 0.1596(11) 0.2389(9) 0.060(5) Uiso 1 1 d . . .
N3 N 1.0346(10) -0.1078(10) 0.1644(8) 0.055(5) Uiso 1 1 d . . .
N4 N 0.9863(9) -0.1533(9) 0.3078(7) 0.044(4) Uiso 1 1 d . . .
N5 N 0.6498(9) 0.1054(9) 0.5665(7) 0.043(4) Uiso 1 1 d . . .
N6 N 0.8089(9) 0.1124(9) 0.5648(7) 0.044(4) Uiso 1 1 d . . .
N7 N 0.6543(11) 0.6561(10) 0.1901(8) 0.058(5) Uiso 1 1 d . . .
N8 N 0.5948(10) 0.6186(10) 0.3322(7) 0.047(4) Uiso 1 1 d . . .
N9 N 0.8247(9) 0.3873(9) -0.0721(7) 0.043(4) Uiso 1 1 d . . .
N10 N 0.9817(10) 0.3880(10) -0.0650(7) 0.047(4) Uiso 1 1 d . . .
C1 C 0.3744(19) 0.2940(19) 0.2331(14) 0.106(10) Uiso 1 1 d . . .
C2 C 0.4076(18) 0.2058(18) 0.2571(13) 0.097(9) Uiso 1 1 d . . .
C3 C 0.3995(19) 0.4156(19) 0.2057(15) 0.109(10) Uiso 1 1 d . . .
C4 C 0.3617(15) 0.3515(15) 0.3159(11) 0.072(7) Uiso 1 1 d . . .
C5 C 0.5278(15) 0.0841(15) 0.2870(12) 0.075(7) Uiso 1 1 d . . .
C6 C 0.5399(17) 0.1492(16) 0.1719(13) 0.090(8) Uiso 1 1 d . . .
C7 C 1.0306(14) -0.1922(14) 0.2059(11) 0.067(7) Uiso 1 1 d . . .
C8 C 1.0461(14) -0.2147(14) 0.2702(11) 0.062(6) Uiso 1 1 d . . .
C9 C 0.9940(15) -0.0838(15) 0.1142(12) 0.073(7) Uiso 1 1 d . . .
C10 C 1.1244(14) -0.1139(13) 0.1378(10) 0.061(6) Uiso 1 1 d . . .
C11 C 0.9058(13) -0.1704(12) 0.3456(10) 0.052(6) Uiso 1 1 d . . .
C12 C 1.0262(13) -0.1601(13) 0.3571(10) 0.054(6) Uiso 1 1 d . . .
C13 C 0.6778(14) 0.0884(14) 0.6285(11) 0.064(6) Uiso 1 1 d . . .
C14 C 0.7700(15) 0.0575(14) 0.6192(11) 0.070(7) Uiso 1 1 d . . .
C15 C 0.5613(13) 0.1640(13) 0.5667(10) 0.056(6) Uiso 1 1 d . . .
C16 C 0.6538(16) 0.0255(16) 0.5660(12) 0.086(8) Uiso 1 1 d . . .
C17 C 0.8022(13) 0.1791(13) 0.5850(10) 0.057(6) Uiso 1 1 d . . .
C18 C 0.9040(14) 0.0623(13) 0.5506(10) 0.062(6) Uiso 1 1 d . . .
C19 C 0.6244(15) 0.7180(15) 0.2288(12) 0.076(7) Uiso 1 1 d . . .
C20 C 0.5590(14) 0.7008(14) 0.2893(11) 0.063(6) Uiso 1 1 d . . .
C21 C 0.5901(15) 0.6761(14) 0.1559(11) 0.071(7) Uiso 1 1 d . . .
C22 C 0.7328(15) 0.6608(15) 0.1431(11) 0.073(7) Uiso 1 1 d . . .
C23 C 0.5294(14) 0.5912(14) 0.3845(11) 0.064(6) Uiso 1 1 d . . .
C24 C 0.6522(14) 0.6183(14) 0.3646(11) 0.068(7) Uiso 1 1 d . . .
C25 C 0.8973(14) 0.3924(14) -0.1284(11) 0.068(7) Uiso 1 1 d . . .
C26 C 0.9442(13) 0.4351(13) -0.1215(10) 0.057(6) Uiso 1 1 d . . .
C27 C 0.7562(15) 0.4654(15) -0.0790(11) 0.071(7) Uiso 1 1 d . . .
C28 C 0.7982(13) 0.3215(13) -0.0704(10) 0.054(6) Uiso 1 1 d . . .
C29 C 1.0097(13) 0.4421(13) -0.0500(10) 0.060(6) Uiso 1 1 d . . .
C30 C 1.0573(14) 0.3147(14) -0.0767(10) 0.063(6) Uiso 1 1 d . . .
C31 C 0.5359 0.5604 0.0358 0.113(10) Uiso 1 1 d . . .
C32 C 0.4557 0.6437 0.0124 0.156(14) Uiso 1 1 d . . .
C33 C 0.4199 0.6572 0.0886 0.201(19) Uiso 1 1 d . . .
C34 C 0.4615 0.6068 0.1217 0.31(3) Uiso 1 1 d . . .
C39 C 1.2362(12) 0.0129(12) 0.0153(9) 0.043(5) Uiso 1 1 d . . .
C40 C 1.3037(12) -0.0649(13) 0.0293(10) 0.050(5) Uiso 1 1 d . . .
C41 C 1.3159(14) -0.1236(14) 0.0024(11) 0.068(7) Uiso 1 1 d . . .
C42 C 1.2616(16) -0.1086(16) -0.0348(12) 0.079(8) Uiso 1 1 d . . .
C43 C 1.1940(19) -0.0395(19) -0.0446(14) 0.103(9) Uiso 1 1 d . . .
C44 C 1.1827(16) 0.0285(16) -0.0230(12) 0.079(8) Uiso 1 1 d . . .
C45 C 0.7611(12) 0.4866(12) 0.4925(9) 0.048(5) Uiso 1 1 d . . .
C46 C 0.6854(12) 0.4731(12) 0.5189(9) 0.047(5) Uiso 1 1 d . . .
C47 C 0.6098(14) 0.5344(14) 0.5428(10) 0.060(6) Uiso 1 1 d . . .
C48 C 0.6093(13) 0.6075(13) 0.5400(10) 0.058(6) Uiso 1 1 d . . .
C49 C 0.6889(15) 0.6193(15) 0.5160(12) 0.074(7) Uiso 1 1 d . . .
C50 C 0.7657(14) 0.5587(14) 0.4891(11) 0.063(6) Uiso 1 1 d . . .
C51 C 1.1327(13) 0.3363(14) 0.3625(10) 0.059(6) Uiso 1 1 d . . .
C52 C 1.1718(19) 0.2518(19) 0.3808(15) 0.103(10) Uiso 1 1 d . . .
C53 C 1.199(2) 0.210(2) 0.4440(19) 0.145(13) Uiso 1 1 d . . .
C54 C 1.180(2) 0.263(2) 0.4810(17) 0.131(12) Uiso 1 1 d . . .
C55 C 1.133(2) 0.347(2) 0.4623(16) 0.115(11) Uiso 1 1 d . . .
C56 C 1.1167(18) 0.3929(18) 0.3959(14) 0.098(9) Uiso 1 1 d . . .
C57 C 1.3114(11) 0.1803(11) 0.1456(8) 0.036(5) Uiso 1 1 d . . .
C58 C 1.2819(13) 0.2649(13) 0.1203(10) 0.053(6) Uiso 1 1 d . . .
C59 C 1.3275(15) 0.3011(15) 0.0601(12) 0.070(7) Uiso 1 1 d . . .
C60 C 1.3971(15) 0.2540(15) 0.0283(11) 0.069(7) Uiso 1 1 d . . .
C61 C 1.4314(14) 0.1705(15) 0.0484(11) 0.068(7) Uiso 1 1 d . . .
C62 C 1.3872(14) 0.1323(14) 0.1080(11) 0.060(6) Uiso 1 1 d . . .
C63 C 1.4414(13) -0.1011(13) 0.1663(11) 0.058(6) Uiso 1 1 d . . .
C64 C 1.4712(17) -0.0772(16) 0.2033(13) 0.089(8) Uiso 1 1 d . . .
C65 C 1.5440(16) -0.0554(16) 0.1792(13) 0.083(8) Uiso 1 1 d . . .
C66 C 1.5847(16) -0.0519(16) 0.1126(13) 0.083(8) Uiso 1 1 d . . .
C67 C 1.5551(16) -0.0688(15) 0.0760(12) 0.078(7) Uiso 1 1 d . . .
C68 C 1.4832(14) -0.0973(14) 0.1014(11) 0.067(7) Uiso 1 1 d . . .
C69 C 0.8286(18) 0.7159(18) 0.2954(14) 0.087(8) Uiso 1 1 d . . .
C70 C 0.766(2) 0.7338(19) 0.3547(15) 0.105(10) Uiso 1 1 d . . .
C71 C 0.686(2) 0.809(2) 0.3659(17) 0.134(12) Uiso 1 1 d . . .
C72 C 0.669(2) 0.854(2) 0.2964(17) 0.122(11) Uiso 1 1 d . . .
C73 C 0.728(2) 0.846(2) 0.2331(18) 0.138(13) Uiso 1 1 d . . .
C74 C 0.814(2) 0.769(2) 0.2364(16) 0.116(11) Uiso 1 1 d . . .
O2 O 0.7614 0.3662 0.7639 0.144(8) Uiso 1 1 d . . .
C75 C 0.8013 0.4222 0.7200 0.121(11) Uiso 1 1 d . . .
C76 C 0.7983 0.4190 0.6541 0.27(3) Uiso 1 1 d . . .
C77 C 0.7589 0.3797 0.6616 0.26(3) Uiso 1 1 d . . .
C78 C 0.7163 0.3562 0.7377 0.133(12) Uiso 1 1 d . . .
C79 C 0.4634 0.0296 0.5330 0.34(4) Uiso 1 1 d . . .
C80 C 0.3845 0.1087 0.4938 0.53(6) Uiso 1 1 d . . .
C81 C 0.3259 0.0985 0.5395 0.41(5) Uiso 1 1 d . . .

loop_
_atom_site_aniso_label
_atom_site_aniso_U_11
_atom_site_aniso_U_22
_atom_site_aniso_U_33
_atom_site_aniso_U_23
_atom_site_aniso_U_13
_atom_site_aniso_U_12
Te1 0.0284(7) 0.0545(9) 0.0377(8) -0.0226(7) -0.0094(6) -0.0088(6)
Te2 0.0273(6) 0.0555(9) 0.0408(8) -0.0251(7) 0.0007(6) -0.0202(6)
Te3 0.0329(7) 0.0401(8) 0.0373(7) -0.0185(6) -0.0038(6) -0.0172(6)
Te4 0.0283(7) 0.0392(8) 0.0408(8) -0.0190(7) -0.0052(6) -0.0053(6)
Te5 0.0281(6) 0.0445(8) 0.0291(7) -0.0182(6) -0.0005(5) -0.0130(6)
Te6 0.0355(7) 0.0406(8) 0.0325(7) -0.0120(6) -0.0053(6) -0.0150(6)
Te7 0.0314(7) 0.0475(8) 0.0316(7) -0.0196(6) -0.0037(5) -0.0162(6)
Te8 0.0442(8) 0.0393(8) 0.0309(7) -0.0116(6) -0.0081(6) -0.0106(6)
Te9 0.0233(6) 0.0330(7) 0.0292(6) -0.0147(6) -0.0029(5) -0.0105(5)
Te10 0.0254(6) 0.0362(8) 0.0366(7) -0.0179(6) -0.0008(5) -0.0133(6)
Te11 0.0323(7) 0.0379(8) 0.0414(8) -0.0202(6) -0.0061(6) -0.0117(6)
Te12 0.0312(7) 0.0415(8) 0.0407(8) -0.0193(7) -0.0087(6) -0.0120(6)
Te13 0.0304(7) 0.0374(8) 0.0410(8) -0.0172(6) -0.0022(6) -0.0134(6)
Te14 0.0285(7) 0.0494(9) 0.0410(8) -0.0229(7) 0.0031(6) -0.0148(6)
Te15 0.0406(7) 0.0605(10) 0.0437(8) -0.0284(7) -0.0050(6) -0.0208(7)
Te16 0.0304(7) 0.0460(8) 0.0435(8) -0.0220(7) 0.0001(6) -0.0176(6)
Te17 0.0276(6) 0.0435(8) 0.0425(8) -0.0198(7) -0.0056(6) -0.0122(6)
Te18 0.0507(9) 0.0479(10) 0.0606(10) -0.0223(8) -0.0094(7) -0.0038(7)
Te19 0.0676(13) 0.0575(13) 0.1207(18) -0.0354(12) -0.0065(12) -0.0361(11)
Cd1 0.0525(9) 0.0673(12) 0.0407(9) -0.0274(9) -0.0010(7) -0.0262(9)
Cd2 0.0268(7) 0.0393(9) 0.0309(8) -0.0153(7) -0.0039(6) -0.0117(6)
Cd3 0.0377(8) 0.0592(11) 0.0416(9) -0.0285(8) -0.0078(7) -0.0082(7)
Cd4 0.0275(7) 0.0397(9) 0.0311(8) -0.0168(7) -0.0050(6) -0.0111(6)
Cd5 0.0301(7) 0.0374(9) 0.0348(8) -0.0140(7) -0.0051(6) -0.0121(6)
Cd6 0.0278(7) 0.0383(9) 0.0398(8) -0.0191(7) -0.0042(6) -0.0104(6)
Cd7 0.0277(7) 0.0388(9) 0.0339(8) -0.0162(7) -0.0050(6) -0.0116(6)
Cd8 0.0301(7) 0.0433(9) 0.0431(9) -0.0219(7) -0.0034(6) -0.0137(7)
Cd9 0.0269(7) 0.0435(9) 0.0448(9) -0.0225(7) -0.0066(6) -0.0089(7)
Cd10 0.0341(8) 0.0506(10) 0.0503(9) -0.0291(8) 0.0027(7) -0.0213(7)
Cd11 0.0283(7) 0.0456(9) 0.0461(9) -0.0237(8) -0.0034(6) -0.0131(7)
Zn1 0.0214(10) 0.0487(14) 0.0305(12) -0.0211(11) -0.0030(9) -0.0138(10)
Zn2 0.0264(11) 0.0361(13) 0.0359(12) -0.0175(11) -0.0021(9) -0.0149(10)
Zn3 0.0257(10) 0.0314(12) 0.0214(11) -0.0135(10) -0.0023(8) -0.0092(9)
Zn4 0.0258(11) 0.0358(13) 0.0366(13) -0.0188(11) -0.0043(9) -0.0074(10)
Zn5 0.0306(11) 0.0258(12) 0.0249(11) -0.0127(10) -0.0032(9) -0.0070(9)

loop_
_atom_type_symbol
_atom_type_description
_atom_type_scat_dispersion_real
_atom_type_scat_dispersion_imag
_atom_type_scat_source
C C 0.0033 0.0016 'International Tables Vol C Tables 4.2.6.8 and 6.1.1.4'
H H 0.0000 0.0000 'International Tables Vol C Tables 4.2.6.8 and 6.1.1.4'
N N 0.0061 0.0033 'International Tables Vol C Tables 4.2.6.8 and 6.1.1.4'
O O 0.0106 0.0060 'International Tables Vol C Tables 4.2.6.8 and 6.1.1.4'
Zn Zn 0.2839 1.4301 'International Tables Vol C Tables 4.2.6.8 and 6.1.1.4'
Cd Cd -0.8075 1.2024 'International Tables Vol C Tables 4.2.6.8 and 6.1.1.4'
Te Te -0.5308 1.6751 'International Tables Vol C Tables 4.2.6.8 and 6.1.1.4'

loop_
_geom_angle_atom_site_label_1
_geom_angle_atom_site_label_2
_geom_angle_atom_site_label_3
_geom_angle
_geom_angle_site_symmetry_1
_geom_angle_site_symmetry_3
_geom_angle_publ_flag
Zn1 Te1 Cd1 99.16(7) . . ?
Zn1 Te1 Cd2 95.53(6) . . ?
Cd1 Te1 Cd2 89.57(5) . . ?
Zn1 Te2 Cd3 96.47(6) . . ?
Zn1 Te2 Cd4 96.15(6) . . ?
Cd3 Te2 Cd4 82.69(5) . . ?
Zn2 Te3 Cd3 96.29(6) . . ?
Zn2 Te3 Cd2 96.69(6) . . ?
Cd3 Te3 Cd2 80.88(5) . . ?
Zn4 Te4 Cd1 98.14(6) . . ?
Zn4 Te4 Cd4 97.48(6) . . ?
Cd1 Te4 Cd4 86.67(5) . . ?
Zn5 Te5 Cd6 96.37(6) . . ?
Zn5 Te5 Cd2 94.13(6) . . ?
Cd6 Te5 Cd2 94.21(5) . . ?
Zn3 Te6 Cd3 97.54(6) . . ?
Zn3 Te6 Cd7 90.24(6) . . ?
Cd3 Te6 Cd7 82.45(5) . . ?
Zn3 Te7 Cd8 95.09(6) . . ?
Zn3 Te7 Cd4 96.13(6) . . ?
Cd8 Te7 Cd4 93.72(5) . . ?
Zn5 Te8 Cd1 102.22(7) . . ?
Zn5 Te8 Cd5 90.68(6) . . ?
Cd1 Te8 Cd5 87.52(5) . . ?
Cd5 Te9 Cd7 107.87(5) . . ?
Cd5 Te9 Cd4 110.75(5) . . ?
Cd7 Te9 Cd4 107.91(5) . . ?
Cd5 Te9 Cd2 105.50(5) . . ?
Cd7 Te9 Cd2 112.39(5) . . ?
Cd4 Te9 Cd2 112.35(5) . . ?
Cd5 Te9 Cd3 176.07(6) . . ?
Cd7 Te9 Cd3 72.24(4) . . ?
Cd4 Te9 Cd3 72.70(4) . . ?
Cd2 Te9 Cd3 71.09(4) . . ?
Zn2 Te10 Cd7 99.45(6) . . ?
Zn2 Te10 Cd6 106.03(7) . . ?
Cd7 Te10 Cd6 99.85(5) . . ?
Zn2 Te10 Cd9 132.08(7) . . ?
Cd7 Te10 Cd9 127.46(5) . . ?
Cd6 Te10 Cd9 77.86(5) . . ?
Zn4 Te11 Cd5 98.78(6) . . ?
Zn4 Te11 Cd8 108.12(7) . . ?
Cd5 Te11 Cd8 101.52(5) . . ?
Zn4 Te11 Cd10 130.53(7) . . ?
Cd5 Te11 Cd10 129.05(6) . . ?
Cd8 Te11 Cd10 77.36(5) . . ?
Cd7 Te12 Cd11 92.57(5) . . ?
Cd7 Te12 Cd8 89.37(5) . . ?
Cd11 Te12 Cd8 100.89(6) . . ?
Cd5 Te13 Cd11 94.47(5) . . ?
Cd5 Te13 Cd6 90.89(5) . . ?
Cd11 Te13 Cd6 100.94(6) . . ?
C39 Te14 Cd9 99.5(5) . . ?
C39 Te14 Cd6 106.3(5) . . ?
Cd9 Te14 Cd6 77.57(5) . . ?
C45 Te15 Cd10 100.5(5) . . ?
C45 Te15 Cd8 104.9(5) . . ?
Cd10 Te15 Cd8 76.87(5) . . ?
C51 Te16 Cd10 92.7(6) . . ?
C51 Te16 Cd11 103.5(6) . . ?
Cd10 Te16 Cd11 101.86(5) . . ?
C57 Te17 Cd9 95.1(5) . . ?
C57 Te17 Cd11 100.7(5) . . ?
Cd9 Te17 Cd11 103.83(5) . . ?
C63 Te18 Cd9 90.3(6) . . ?
Te20 Te19 C69 25.0(12) . . ?
Te20 Te19 Cd10 88.8(9) . . ?
C69 Te19 Cd10 108.1(8) . . ?
C69 Te20 Te19 129(2) . . ?
C69 Te20 C74 41.2(19) . . ?
Te19 Te20 C74 139.9(16) . . ?
C69 Te20 C70 28.5(19) . . ?
Te19 Te20 C70 116.0(14) . . ?
C74 Te20 C70 69.0(14) . . ?
C69 Te20 Cd10 142(2) . . ?
Te19 Te20 Cd10 68.9(9) . . ?
C74 Te20 Cd10 147.7(12) . . ?
C70 Te20 Cd10 117.2(10) . . ?
O1 Cd1 Te4 87.13(5) . . ?
O1 Cd1 Te8 92.78(6) . . ?
Te4 Cd1 Te8 120.80(6) . . ?
O1 Cd1 Te1 99.97(6) . . ?
Te4 Cd1 Te1 122.38(7) . . ?
Te8 Cd1 Te1 115.88(6) . . ?
Te5 Cd2 Te3 112.52(6) . . ?
Te5 Cd2 Te1 113.30(6) . . ?
Te3 Cd2 Te1 113.29(5) . . ?
Te5 Cd2 Te9 108.75(5) . . ?
Te3 Cd2 Te9 104.86(5) . . ?
Te1 Cd2 Te9 103.22(5) . . ?
Te6 Cd3 Te2 119.27(6) . . ?
Te6 Cd3 Te3 118.24(6) . . ?
Te2 Cd3 Te3 121.08(6) . . ?
Te6 Cd3 Te9 94.35(5) . . ?
Te2 Cd3 Te9 92.95(5) . . ?
Te3 Cd3 Te9 94.51(5) . . ?
Te7 Cd4 Te4 113.92(6) . . ?
Te7 Cd4 Te2 110.56(6) . . ?
Te4 Cd4 Te2 114.07(5) . . ?
Te7 Cd4 Te9 107.87(5) . . ?
Te4 Cd4 Te9 106.80(5) . . ?
Te2 Cd4 Te9 102.74(5) . . ?
Te13 Cd5 Te8 114.70(6) . . ?
Te13 Cd5 Te11 112.70(6) . . ?
Te8 Cd5 Te11 112.60(6) . . ?
Te13 Cd5 Te9 110.77(6) . . ?
Te8 Cd5 Te9 106.61(5) . . ?
Te11 Cd5 Te9 98.02(5) . . ?
Te5 Cd6 Te13 120.42(6) . . ?
Te5 Cd6 Te10 113.28(5) . . ?
Te13 Cd6 Te10 114.86(6) . . ?
Te5 Cd6 Te14 111.80(5) . . ?
Te13 Cd6 Te14 93.90(5) . . ?
Te10 Cd6 Te14 98.14(5) . . ?
Te12 Cd7 Te6 114.97(6) . . ?
Te12 Cd7 Te10 114.45(5) . . ?
Te6 Cd7 Te10 109.16(6) . . ?
Te12 Cd7 Te9 112.46(6) . . ?
Te6 Cd7 Te9 104.80(5) . . ?
Te10 Cd7 Te9 99.53(5) . . ?
Te7 Cd8 Te12 121.70(6) . . ?
Te7 Cd8 Te11 113.16(6) . . ?
Te12 Cd8 Te11 113.95(6) . . ?
Te7 Cd8 Te15 111.52(6) . . ?
Te12 Cd8 Te15 93.41(5) . . ?
Te11 Cd8 Te15 98.43(5) . . ?
Te18 Cd9 Te14 118.96(6) . . ?
Te18 Cd9 Te17 112.78(6) . . ?
Te14 Cd9 Te17 105.13(6) . . ?
Te18 Cd9 Te10 114.01(6) . . ?
Te14 Cd9 Te10 99.37(5) . . ?
Te17 Cd9 Te10 104.88(5) . . ?
Te19 Cd10 Te15 119.02(7) . . ?
Te19 Cd10 Te16 99.75(6) . . ?
Te15 Cd10 Te16 108.06(6) . . ?
Te19 Cd10 Te11 123.95(8) . . ?
Te15 Cd10 Te11 99.90(5) . . ?
Te16 Cd10 Te11 104.79(5) . . ?
Te19 Cd10 Te20 22.3(4) . . ?
Te15 Cd10 Te20 122.5(3) . . ?
Te16 Cd10 Te20 115.6(4) . . ?
Te11 Cd10 Te20 103.0(4) . . ?
Te12 Cd11 Te13 133.54(6) . . ?
Te12 Cd11 Te16 102.19(5) . . ?
Te13 Cd11 Te16 105.08(6) . . ?
Te12 Cd11 Te17 104.94(6) . . ?
Te13 Cd11 Te17 101.47(5) . . ?
Te16 Cd11 Te17 107.93(5) . . ?
N1 Zn1 N2 83.4(6) . . ?
N1 Zn1 Te2 107.4(5) . . ?
N2 Zn1 Te2 108.9(5) . . ?
N1 Zn1 Te1 109.1(5) . . ?
N2 Zn1 Te1 107.2(5) . . ?
Te2 Zn1 Te1 130.71(8) . . ?
N3 Zn2 N4 85.4(6) . . ?
N3 Zn2 Te3 109.2(4) . . ?
N4 Zn2 Te3 110.3(4) . . ?
N3 Zn2 Te10 109.7(4) . . ?
N4 Zn2 Te10 108.7(4) . . ?
Te3 Zn2 Te10 126.04(9) . . ?
N6 Zn3 N5 84.0(5) . . ?
N6 Zn3 Te6 107.4(4) . . ?
N5 Zn3 Te6 105.5(4) . . ?
N6 Zn3 Te7 108.4(4) . . ?
N5 Zn3 Te7 106.4(4) . . ?
Te6 Zn3 Te7 133.86(8) . . ?
N8 Zn4 N7 85.3(6) . . ?
N8 Zn4 Te4 108.7(4) . . ?
N7 Zn4 Te4 113.3(4) . . ?
N8 Zn4 Te11 111.9(4) . . ?
N7 Zn4 Te11 106.8(4) . . ?
Te4 Zn4 Te11 124.15(9) . . ?
N10 Zn5 N9 82.4(5) . . ?
N10 Zn5 Te5 108.6(4) . . ?
N9 Zn5 Te5 105.8(4) . . ?
N10 Zn5 Te8 107.0(4) . . ?
N9 Zn5 Te8 107.7(4) . . ?
Te5 Zn5 Te8 133.58(8) . . ?
C34 O1 C31 102.348(3) . . ?
C34 O1 Cd1 132.17(3) . . ?
C31 O1 Cd1 120.53(3) . . ?
C1 N1 C4 116(2) . . ?
C1 N1 C3 108(2) . . ?
C4 N1 C3 101.5(18) . . ?
C1 N1 Zn1 106.7(16) . . ?
C4 N1 Zn1 114.3(13) . . ?
C3 N1 Zn1 110.9(14) . . ?
C5 N2 C6 112.9(19) . . ?
C5 N2 C2 109.0(18) . . ?
C6 N2 C2 114.5(19) . . ?
C5 N2 Zn1 111.1(13) . . ?
C6 N2 Zn1 110.2(14) . . ?
C2 N2 Zn1 98.4(14) . . ?
C9 N3 C10 111.5(17) . . ?
C9 N3 C7 105.6(17) . . ?
C10 N3 C7 110.4(16) . . ?
C9 N3 Zn2 112.6(14) . . ?
C10 N3 Zn2 114.7(13) . . ?
C7 N3 Zn2 101.2(12) . . ?
C8 N4 C12 109.3(15) . . ?
C8 N4 C11 110.7(15) . . ?
C12 N4 C11 106.4(15) . . ?
C8 N4 Zn2 104.6(12) . . ?
C12 N4 Zn2 114.3(11) . . ?
C11 N4 Zn2 111.6(11) . . ?
C15 N5 C16 106.8(16) . . ?
C15 N5 C13 113.6(15) . . ?
C16 N5 C13 106.5(16) . . ?
C15 N5 Zn3 114.7(12) . . ?
C16 N5 Zn3 112.4(13) . . ?
C13 N5 Zn3 102.7(11) . . ?
C17 N6 C14 111.2(16) . . ?
C17 N6 C18 103.4(15) . . ?
C14 N6 C18 105.5(15) . . ?
C17 N6 Zn3 116.9(12) . . ?
C14 N6 Zn3 104.7(12) . . ?
C18 N6 Zn3 114.7(12) . . ?
C22 N7 C21 109.7(17) . . ?
C22 N7 C19 106.7(17) . . ?
C21 N7 C19 111.0(17) . . ?
C22 N7 Zn4 117.5(14) . . ?
C21 N7 Zn4 109.0(13) . . ?
C19 N7 Zn4 102.7(13) . . ?
C23 N8 C20 113.2(16) . . ?
C23 N8 C24 106.4(15) . . ?
C20 N8 C24 110.7(15) . . ?
C23 N8 Zn4 111.5(12) . . ?
C20 N8 Zn4 102.6(12) . . ?
C24 N8 Zn4 112.5(12) . . ?
C27 N9 C25 108.6(17) . . ?
C27 N9 C28 110.5(15) . . ?
C25 N9 C28 108.6(15) . . ?
C27 N9 Zn5 113.4(13) . . ?
C25 N9 Zn5 103.3(12) . . ?
C28 N9 Zn5 112.1(11) . . ?
C30 N10 C26 112.5(16) . . ?
C30 N10 C29 107.3(15) . . ?
C26 N10 C29 108.9(16) . . ?
C30 N10 Zn5 110.2(12) . . ?
C26 N10 Zn5 103.9(11) . . ?
C29 N10 Zn5 114.1(12) . . ?
N1 C1 C2 112(2) . . ?
C1 C2 N2 118(2) . . ?
C8 C7 N3 112.3(18) . . ?
C7 C8 N4 113.0(18) . . ?
C14 C13 N5 113.6(18) . . ?
C13 C14 N6 112.4(19) . . ?
C20 C19 N7 109.6(19) . . ?
N8 C20 C19 111.4(18) . . ?
N9 C25 C26 111.2(18) . . ?
N10 C26 C25 110.7(18) . . ?
O1 C31 C32 111.194(3) . . ?
C31 C32 C33 89.126(3) . . ?
C34 C33 C32 111.738(3) . . ?
C33 C34 O1 121.911(3) . . ?
C44 C39 C40 121.9(19) . . ?
C44 C39 Te14 120.4(16) . . ?
C40 C39 Te14 117.7(14) . . ?
C41 C40 C39 117.1(19) . . ?
C40 C41 C42 121(2) . . ?
C43 C42 C41 124(3) . . ?
C42 C43 C44 118(3) . . ?
C39 C44 C43 118(2) . . ?
C50 C45 C46 122.0(19) . . ?
C50 C45 Te15 116.8(15) . . ?
C46 C45 Te15 121.2(15) . . ?
C45 C46 C47 119.8(19) . . ?
C48 C47 C46 121(2) . . ?
C47 C48 C49 119(2) . . ?
C48 C49 C50 120(2) . . ?
C45 C50 C49 118(2) . . ?
C52 C51 C56 127(2) . . ?
C52 C51 Te16 115.9(19) . . ?
C56 C51 Te16 116.8(18) . . ?
C51 C52 C53 120(3) . . ?
C54 C53 C52 115(3) . . ?
C55 C54 C53 122(3) . . ?
C54 C55 C56 125(3) . . ?
C51 C56 C55 109(2) . . ?
C58 C57 C62 117.5(17) . . ?
C58 C57 Te17 122.2(14) . . ?
C62 C57 Te17 120.3(14) . . ?
C57 C58 C59 120(2) . . ?
C60 C59 C58 119(2) . . ?
C59 C60 C61 125(2) . . ?
C60 C61 C62 117(2) . . ?
C61 C62 C57 121(2) . . ?
C68 C63 C64 118(2) . . ?
C68 C63 Te18 121.2(17) . . ?
C64 C63 Te18 120.8(17) . . ?
C65 C64 C63 125(2) . . ?
C66 C65 C64 115(2) . . ?
C67 C66 C65 121(2) . . ?
C66 C67 C68 124(2) . . ?
C63 C68 C67 116(2) . . ?
Te20 C69 C74 108(3) . . ?
Te20 C69 C70 131(3) . . ?
C74 C69 C70 119(3) . . ?
Te20 C69 Te19 26.0(14) . . ?
C74 C69 Te19 121(2) . . ?
C70 C69 Te19 119(2) . . ?
C69 C70 C71 131(3) . . ?
C69 C70 Te20 20.7(14) . . ?
C71 C70 Te20 151(2) . . ?
C70 C71 C72 103(3) . . ?
C73 C72 C71 129(3) . . ?
C72 C73 C74 114(3) . . ?
C69 C74 C73 120(3) . . ?
C69 C74 Te20 30.9(15) . . ?
C73 C74 Te20 149(3) . . ?
C78 O2 C75 112.124(3) . . ?
O2 C75 C76 99.800(3) . . ?
C77 C76 C75 112.352(2) . . ?
C76 C77 C78 106.918(2) . . ?
O2 C78 C77 103.347(3) . . ?
C80 C79 C79 101.703(4) . 2_656 ?
C81 C80 C79 94.228(4) . . ?

loop_
_geom_bond_atom_site_label_1
_geom_bond_atom_site_label_2
_geom_bond_distance
_geom_bond_site_symmetry_2
_geom_bond_publ_flag
Te1 Zn1 2.605(2) . ?
Te1 Cd1 2.767(2) . ?
Te1 Cd2 2.8275(17) . ?
Te2 Zn1 2.605(2) . ?
Te2 Cd3 2.7614(18) . ?
Te2 Cd4 2.8286(17) . ?
Te3 Zn2 2.604(2) . ?
Te3 Cd3 2.7684(18) . ?
Te3 Cd2 2.8198(18) . ?
Te4 Zn4 2.598(2) . ?
Te4 Cd1 2.7605(19) . ?
Te4 Cd4 2.8041(18) . ?
Te5 Zn5 2.613(2) . ?
Te5 Cd6 2.7759(17) . ?
Te5 Cd2 2.7848(16) . ?
Te6 Zn3 2.607(2) . ?
Te6 Cd3 2.7574(19) . ?
Te6 Cd7 2.8130(18) . ?
Te7 Zn3 2.614(2) . ?
Te7 Cd8 2.7780(17) . ?
Te7 Cd4 2.7891(17) . ?
Te8 Zn5 2.623(2) . ?
Te8 Cd1 2.7656(19) . ?
Te8 Cd5 2.8059(18) . ?
Te9 Cd5 2.8528(18) . ?
Te9 Cd7 2.8527(17) . ?
Te9 Cd4 2.8568(16) . ?
Te9 Cd2 2.8600(17) . ?
Te9 Cd3 3.339(2) . ?
Te10 Zn2 2.613(2) . ?
Te10 Cd7 2.8178(17) . ?
Te10 Cd6 2.8570(18) . ?
Te10 Cd9 2.8986(16) . ?
Te11 Zn4 2.612(2) . ?
Te11 Cd5 2.8360(17) . ?
Te11 Cd8 2.8656(19) . ?
Te11 Cd10 2.8784(18) . ?
Te12 Cd7 2.7466(17) . ?
Te12 Cd11 2.7610(18) . ?
Te12 Cd8 2.8017(18) . ?
Te13 Cd5 2.7437(17) . ?
Te13 Cd11 2.7633(19) . ?
Te13 Cd6 2.7971(18) . ?
Te14 C39 2.176(19) . ?
Te14 Cd9 2.8391(19) . ?
Te14 Cd6 2.9334(17) . ?
Te15 C45 2.16(2) . ?
Te15 Cd10 2.850(2) . ?
Te15 Cd8 2.9249(18) . ?
Te16 C51 2.14(2) . ?
Te16 Cd10 2.8772(18) . ?
Te16 Cd11 2.9071(18) . ?
Te17 C57 2.121(17) . ?
Te17 Cd9 2.8556(18) . ?
Te17 Cd11 2.9120(18) . ?
Te18 C63 2.10(2) . ?
Te18 Cd9 2.760(2) . ?
Te19 Te20 1.109(19) . ?
Te19 C69 1.97(3) . ?
Te19 Cd10 2.725(2) . ?
Te20 C69 1.07(3) . ?
Te20 C74 1.98(4) . ?
Te20 C70 2.29(4) . ?
Te20 Cd10 2.921(19) . ?
Cd1 O1 2.6359(17) . ?
Zn1 N1 2.215(17) . ?
Zn1 N2 2.248(17) . ?
Zn2 N3 2.157(17) . ?
Zn2 N4 2.183(15) . ?
Zn3 N6 2.187(15) . ?
Zn3 N5 2.218(15) . ?
Zn4 N8 2.146(16) . ?
Zn4 N7 2.172(17) . ?
Zn5 N10 2.214(15) . ?
Zn5 N9 2.236(15) . ?
O1 C34 1.3699 . ?
O1 C31 1.4204 . ?
N1 C1 1.39(3) . ?
N1 C4 1.48(3) . ?
N1 C3 1.53(3) . ?
N2 C5 1.42(3) . ?
N2 C6 1.48(3) . ?
N2 C2 1.54(3) . ?
N3 C9 1.42(3) . ?
N3 C10 1.48(2) . ?
N3 C7 1.54(3) . ?
N4 C8 1.48(2) . ?
N4 C12 1.50(2) . ?
N4 C11 1.51(2) . ?
N5 C15 1.47(2) . ?
N5 C16 1.49(3) . ?
N5 C13 1.56(2) . ?
N6 C17 1.45(2) . ?
N6 C14 1.47(2) . ?
N6 C18 1.51(2) . ?
N7 C22 1.45(3) . ?
N7 C21 1.47(3) . ?
N7 C19 1.52(3) . ?
N8 C23 1.47(2) . ?
N8 C20 1.48(2) . ?
N8 C24 1.49(2) . ?
N9 C27 1.42(3) . ?
N9 C25 1.47(2) . ?
N9 C28 1.52(2) . ?
N10 C30 1.46(2) . ?
N10 C26 1.47(2) . ?
N10 C29 1.53(2) . ?
C1 C2 1.44(3) . ?
C7 C8 1.47(3) . ?
C13 C14 1.46(3) . ?
C19 C20 1.49(3) . ?
C25 C26 1.50(3) . ?
C31 C32 1.6461 . ?
C32 C33 1.6977 . ?
C33 C34 1.1235 . ?
C39 C44 1.41(3) . ?
C39 C40 1.43(3) . ?
C40 C41 1.37(3) . ?
C41 C42 1.40(3) . ?
C42 C43 1.33(3) . ?
C43 C44 1.46(3) . ?
C45 C50 1.38(3) . ?
C45 C46 1.38(2) . ?
C46 C47 1.41(3) . ?
C47 C48 1.36(3) . ?
C48 C49 1.44(3) . ?
C49 C50 1.44(3) . ?
C51 C52 1.38(3) . ?
C51 C56 1.42(3) . ?
C52 C53 1.51(4) . ?
C53 C54 1.40(4) . ?
C54 C55 1.39(4) . ?
C55 C56 1.50(4) . ?
C57 C58 1.39(2) . ?
C57 C62 1.42(3) . ?
C58 C59 1.41(3) . ?
C59 C60 1.30(3) . ?
C60 C61 1.36(3) . ?
C61 C62 1.41(3) . ?
C63 C68 1.38(3) . ?
C63 C64 1.45(3) . ?
C64 C65 1.42(3) . ?
C65 C66 1.41(3) . ?
C66 C67 1.35(3) . ?
C67 C68 1.48(3) . ?
C69 C74 1.37(4) . ?
C69 C70 1.45(4) . ?
C70 C71 1.51(4) . ?
C71 C72 1.56(4) . ?
C72 C73 1.46(4) . ?
C73 C74 1.57(4) . ?
O2 C78 1.2955 . ?
O2 C75 1.4186 . ?
C75 C76 1.55885(10) . ?
C76 C77 1.1871 . ?
C77 C78 1.5959 . ?
C79 C80 1.7462 . ?
C79 C79 1.9353 2_656 ?
C80 C81 1.2116 . ?
